data_2241850
loop_
_publ_author_name
'Yeo, Chien Ing'
'Tan, Sang Loon'
'Tiekink, Edward R. T.'

_publ_section_title
;
 A non-solvated form of
 [(<i>Z</i>-<i>N</i>-(2-methylphenyl)-<i>O</i>-methylthiocarbamato-\k<i>S</i>)(triphenylphosphane)-\k<i>P</i>]gold(I):
 crystal structure and Hirshfeld surface analysis
;
_journal_coeditor_code HB7616
_journal_issue 10
_journal_name_full 'Acta Crystallographica Section E'
_journal_page_first 1446
_journal_page_last 1452
_journal_paper_doi 10.1107/S2056989016014419
_journal_volume 72
_journal_year 2016
_chemical_formula_iupac '[Au (C18 H15 P) (C9 H10 N O S)]'
_chemical_formula_moiety 'C27 H25 Au N O P S'
_chemical_formula_sum 'C27 H25 Au N O P S'
_chemical_formula_weight 639.47
_chemical_name_systematic
'[(<i>Z</i>-<i>N</i>-(2-methylphenyl)-<i>O</i>-methylthiocarbamato-\k<i>S</i>)(triphenylphosphane)-\k<i>P</i>]gold(I)'
_space_group_crystal_system triclinic
_space_group_IT_number 2
_space_group_name_Hall '-P 1'
_space_group_name_H-M_alt 'P -1'
_symmetry_space_group_name_Hall '-P 1'
_symmetry_space_group_name_H-M 'P -1'
_atom_sites_solution_hydrogens geom
_audit_creation_method SHELXL-2014/7
_cell_angle_alpha 96.1940(10)
_cell_angle_beta 102.4870(10)
_cell_angle_gamma 99.4430(10)
_cell_formula_units_Z 2
_cell_length_a 9.3884(8)
_cell_length_b 10.0610(8)
_cell_length_c 13.3572(11)
_cell_measurement_reflns_used 9945
_cell_measurement_temperature 100(2)
_cell_measurement_theta_max 30.64
_cell_measurement_theta_min 2.26
_cell_volume 1201.60(17)
_computing_cell_refinement
;
SMART (Bruker, 2007)
;
_computing_data_collection
;
SMART (Bruker, 2007)
;
_computing_data_reduction
;
SAINT (Bruker, 2007)
;
_computing_molecular_graphics
;
ORTEP-3 for Windows (Farrugia, 2012), <i>QMol</i> (Gans & Shalloway,
2001),
DIAMOND (Brandenburg, 2006)
;
_computing_publication_material
;
publCIF (Westrip, 2010)
;
_computing_structure_refinement
;
<i>SHELXL2014/7</i> (Sheldrick, 2015)
;
_computing_structure_solution
;
SHELXS97 (Sheldrick, 2008)
;
_diffrn_ambient_temperature 100(2)
_diffrn_measured_fraction_theta_full 0.997
_diffrn_measured_fraction_theta_max 0.971
_diffrn_measurement_device_type 'Bruker SMART APEX CCD'
_diffrn_measurement_method '\f and \w scans'
_diffrn_radiation_monochromator graphite
_diffrn_radiation_source 'fine-focus sealed tube'
_diffrn_radiation_type MoK\a
_diffrn_radiation_wavelength 0.71073
_diffrn_reflns_av_R_equivalents 0.0311
_diffrn_reflns_limit_h_max 13
_diffrn_reflns_limit_h_min -13
_diffrn_reflns_limit_k_max 14
_diffrn_reflns_limit_k_min -14
_diffrn_reflns_limit_l_max 19
_diffrn_reflns_limit_l_min -18
_diffrn_reflns_number 18394
_diffrn_reflns_theta_full 25.242
_diffrn_reflns_theta_max 30.602
_diffrn_reflns_theta_min 1.579
_diffrn_standards_decay_% 0
_diffrn_standards_interval_count 0
_diffrn_standards_interval_time 0
_diffrn_standards_number 0
_exptl_absorpt_coefficient_mu 6.295
_exptl_absorpt_correction_T_max 0.7461
_exptl_absorpt_correction_T_min 0.3676
_exptl_absorpt_correction_type multi-scan
_exptl_absorpt_process_details
;
(SADABS; Sheldrick, 1996)
;
_exptl_crystal_colour colourless
_exptl_crystal_density_diffrn 1.767
_exptl_crystal_description block
_exptl_crystal_F_000 624
_exptl_crystal_size_max 0.300
_exptl_crystal_size_mid 0.110
_exptl_crystal_size_min 0.090
_refine_diff_density_max 0.973
_refine_diff_density_min -1.144
_refine_ls_extinction_method none
_refine_ls_goodness_of_fit_ref 1.041
_refine_ls_hydrogen_treatment constr
_refine_ls_matrix_type full
_refine_ls_number_parameters 291
_refine_ls_number_reflns 7189
_refine_ls_number_restraints 0
_refine_ls_restrained_S_all 1.041
_refine_ls_R_factor_all 0.0254
_refine_ls_R_factor_gt 0.0225
_refine_ls_shift/su_max 0.002
_refine_ls_shift/su_mean 0.000
_refine_ls_structure_factor_coef Fsqd
_refine_ls_weighting_details 'w=1/[\s^2^(Fo^2^)+(0.0186P)^2^+1.2573P] where P=(Fo^2^+2Fc^2^)/3'
_refine_ls_weighting_scheme calc
_refine_ls_wR_factor_gt 0.0540
_refine_ls_wR_factor_ref 0.0551
_reflns_number_gt 6714
_reflns_number_total 7189
_reflns_threshold_expression 'I > 2\s(I)'
_cod_data_source_file hb7616sup1.cif
_cod_data_source_block I
_cod_database_code 2241850
_shelx_space_group_comment
;
The symmetry employed for this shelxl refinement is uniquely defined
by the following loop, which should always be used as a source of
symmetry information in preference to the above space-group names.
They are only intended as comments.
;
_shelx_estimated_absorpt_t_min 0.254
_shelx_estimated_absorpt_t_max 0.601

loop_
_space_group_symop_operation_xyz
'x, y, z'
'-x, -y, -z'

loop_
_atom_site_type_symbol
_atom_site_label
_atom_site_fract_x
_atom_site_fract_y
_atom_site_fract_z
_atom_site_U_iso_or_equiv
_atom_site_adp_type
_atom_site_calc_flag
_atom_site_occupancy
Au Au 0.62037(2) 0.84221(2) 0.31176(2) 0.01464(3) Uani d 1
S S1 0.47523(7) 0.98235(6) 0.23056(5) 0.01606(12) Uani d 1
P P1 0.76792(7) 0.70692(7) 0.38621(5) 0.01288(12) Uani d 1
O O1 0.3113(2) 0.73724(19) 0.17215(15) 0.0192(4) Uani d 1
N N1 0.2275(3) 0.8941(2) 0.07556(17) 0.0173(4) Uani d 1
C C1 0.3230(3) 0.8657(3) 0.1480(2) 0.0155(5) Uani d 1
C C2 0.2349(3) 1.0288(3) 0.05179(19) 0.0142(5) Uani d 1
C C3 0.1468(3) 1.1117(3) 0.09059(19) 0.0146(5) Uani d 1
C C4 0.1448(3) 1.2394(3) 0.0581(2) 0.0171(5) Uani d 1
H H4 0.0852 1.2966 0.0834 0.020 Uiso calc 1
C C5 0.2279(3) 1.2843(3) -0.0102(2) 0.0189(5) Uani d 1
H H5 0.2256 1.3714 -0.0312 0.023 Uiso calc 1
C C6 0.3149(3) 1.2004(3) -0.0478(2) 0.0185(5) Uani d 1
H H6 0.3728 1.2305 -0.0941 0.022 Uiso calc 1
C C7 0.3170(3) 1.0733(3) -0.0176(2) 0.0171(5) Uani d 1
H H7 0.3751 1.0159 -0.0444 0.021 Uiso calc 1
C C8 0.0546(3) 1.0623(3) 0.1631(2) 0.0197(5) Uani d 1
H H8A -0.0207 1.1186 0.1661 0.030 Uiso calc 1
H H8B 0.1189 1.0691 0.2325 0.030 Uiso calc 1
H H8C 0.0055 0.9672 0.1379 0.030 Uiso calc 1
C C9 0.1757(3) 0.6439(3) 0.1169(2) 0.0254(6) Uani d 1
H H9A 0.1726 0.5565 0.1432 0.038 Uiso calc 1
H H9B 0.1731 0.6299 0.0427 0.038 Uiso calc 1
H H9C 0.0897 0.6822 0.1275 0.038 Uiso calc 1
C C10 0.7737(3) 0.5607(3) 0.29563(19) 0.0141(4) Uani d 1
C C11 0.8969(3) 0.4975(3) 0.3086(2) 0.0188(5) Uani d 1
H H11 0.9803 0.5322 0.3650 0.023 Uiso calc 1
C C12 0.8984(4) 0.3844(3) 0.2396(2) 0.0227(6) Uani d 1
H H12 0.9836 0.3435 0.2477 0.027 Uiso calc 1
C C13 0.7749(4) 0.3316(3) 0.1588(2) 0.0248(6) Uani d 1
H H13 0.7743 0.2522 0.1131 0.030 Uiso calc 1
C C14 0.6526(4) 0.3940(3) 0.1447(2) 0.0274(6) Uani d 1
H H14 0.5689 0.3581 0.0887 0.033 Uiso calc 1
C C15 0.6521(3) 0.5091(3) 0.2123(2) 0.0202(5) Uani d 1
H H15 0.5687 0.5527 0.2016 0.024 Uiso calc 1
C C16 0.9625(3) 0.7857(2) 0.4343(2) 0.0157(5) Uani d 1
C C17 1.0410(3) 0.7831(3) 0.5353(2) 0.0185(5) Uani d 1
H H17 0.9900 0.7481 0.5839 0.022 Uiso calc 1
C C18 1.1938(3) 0.8315(3) 0.5651(2) 0.0211(5) Uani d 1
H H18 1.2467 0.8307 0.6342 0.025 Uiso calc 1
C C19 1.2689(3) 0.8808(3) 0.4942(2) 0.0217(5) Uani d 1
H H19 1.3737 0.9109 0.5140 0.026 Uiso calc 1
C C20 1.1911(3) 0.8863(3) 0.3940(2) 0.0232(6) Uani d 1
H H20 1.2426 0.9221 0.3459 0.028 Uiso calc 1
C C21 1.0389(3) 0.8399(3) 0.3643(2) 0.0200(5) Uani d 1
H H21 0.9860 0.8447 0.2961 0.024 Uiso calc 1
C C22 0.7133(3) 0.6418(3) 0.49658(19) 0.0146(5) Uani d 1
C C23 0.6720(3) 0.7323(3) 0.5671(2) 0.0180(5) Uani d 1
H H23 0.6636 0.8215 0.5527 0.022 Uiso calc 1
C C24 0.6434(3) 0.6919(3) 0.6579(2) 0.0203(5) Uani d 1
H H24 0.6175 0.7540 0.7066 0.024 Uiso calc 1
C C25 0.6526(3) 0.5605(3) 0.6777(2) 0.0218(5) Uani d 1
H H25 0.6333 0.5331 0.7401 0.026 Uiso calc 1
C C26 0.6895(3) 0.4696(3) 0.6072(2) 0.0211(5) Uani d 1
H H26 0.6939 0.3795 0.6209 0.025 Uiso calc 1
C C27 0.7205(3) 0.5091(3) 0.5160(2) 0.0166(5) Uani d 1
H H27 0.7461 0.4465 0.4676 0.020 Uiso calc 1

loop_
_atom_site_aniso_label
_atom_site_aniso_U_11
_atom_site_aniso_U_22
_atom_site_aniso_U_33
_atom_site_aniso_U_12
_atom_site_aniso_U_13
_atom_site_aniso_U_23
Au 0.01482(5) 0.01725(5) 0.01246(5) 0.00688(3) 0.00122(3) 0.00319(3)
S1 0.0148(3) 0.0158(3) 0.0163(3) 0.0049(2) -0.0005(2) 0.0021(2)
P1 0.0130(3) 0.0143(3) 0.0110(3) 0.0041(2) 0.0010(2) 0.0018(2)
O1 0.0209(10) 0.0144(9) 0.0202(9) 0.0052(7) -0.0014(8) 0.0038(7)
N1 0.0172(11) 0.0163(10) 0.0164(10) 0.0045(8) -0.0009(8) 0.0019(8)
C1 0.0175(12) 0.0149(11) 0.0136(11) 0.0054(9) 0.0019(9) -0.0005(9)
C2 0.0130(11) 0.0151(11) 0.0114(10) 0.0026(9) -0.0029(9) 0.0008(9)
C3 0.0145(11) 0.0173(11) 0.0096(10) 0.0018(9) -0.0002(9) -0.0004(9)
C4 0.0205(13) 0.0151(11) 0.0153(11) 0.0051(10) 0.0027(10) 0.0017(9)
C5 0.0212(13) 0.0167(12) 0.0174(12) 0.0006(10) 0.0027(10) 0.0046(10)
C6 0.0173(12) 0.0225(13) 0.0159(12) 0.0019(10) 0.0051(10) 0.0038(10)
C7 0.0135(11) 0.0202(12) 0.0166(12) 0.0048(10) 0.0011(9) 0.0006(10)
C8 0.0215(13) 0.0206(12) 0.0159(12) 0.0016(10) 0.0040(10) 0.0021(10)
C9 0.0283(15) 0.0145(12) 0.0278(15) -0.0001(11) -0.0035(12) 0.0067(11)
C10 0.0150(11) 0.0165(11) 0.0110(10) 0.0025(9) 0.0036(9) 0.0021(9)
C11 0.0203(13) 0.0209(12) 0.0153(12) 0.0076(10) 0.0029(10) 0.0005(10)
C12 0.0295(15) 0.0221(13) 0.0215(13) 0.0125(12) 0.0106(12) 0.0045(11)
C13 0.0360(17) 0.0183(13) 0.0184(13) 0.0025(12) 0.0077(12) -0.0037(10)
C14 0.0290(16) 0.0279(15) 0.0175(13) -0.0040(12) 0.0000(12) -0.0049(11)
C15 0.0139(12) 0.0267(14) 0.0183(12) 0.0014(10) 0.0026(10) 0.0026(10)
C16 0.0189(12) 0.0112(10) 0.0151(11) 0.0038(9) 0.0003(10) -0.0004(9)
C17 0.0174(12) 0.0191(12) 0.0173(12) 0.0018(10) 0.0020(10) 0.0027(10)
C18 0.0157(12) 0.0208(13) 0.0214(13) -0.0006(10) -0.0036(10) 0.0022(10)
C19 0.0147(12) 0.0192(12) 0.0276(14) -0.0016(10) 0.0039(11) -0.0027(11)
C20 0.0238(14) 0.0206(13) 0.0256(14) -0.0014(11) 0.0123(12) 0.0016(11)
C21 0.0216(13) 0.0194(12) 0.0183(12) 0.0037(10) 0.0030(10) 0.0038(10)
C22 0.0140(11) 0.0157(11) 0.0135(11) 0.0029(9) 0.0021(9) 0.0014(9)
C23 0.0178(12) 0.0174(12) 0.0174(12) 0.0031(10) 0.0026(10) -0.0005(9)
C24 0.0187(13) 0.0247(13) 0.0160(12) 0.0032(11) 0.0041(10) -0.0014(10)
C25 0.0176(13) 0.0326(15) 0.0160(12) 0.0038(11) 0.0051(10) 0.0062(11)
C26 0.0217(13) 0.0199(13) 0.0237(14) 0.0038(10) 0.0077(11) 0.0066(10)
C27 0.0167(12) 0.0162(11) 0.0166(12) 0.0051(9) 0.0025(10) 0.0014(9)

loop_
_atom_type_symbol
_atom_type_description
_atom_type_scat_dispersion_real
_atom_type_scat_dispersion_imag
_atom_type_scat_source
C C 0.0033 0.0016 'International Tables Vol C Tables 4.2.6.8 and 6.1.1.4'
H H 0.0000 0.0000 'International Tables Vol C Tables 4.2.6.8 and 6.1.1.4'
Au Au -2.0133 8.8022 'International Tables Vol C Tables 4.2.6.8 and 6.1.1.4'
N N 0.0061 0.0033 'International Tables Vol C Tables 4.2.6.8 and 6.1.1.4'
O O 0.0106 0.0060 'International Tables Vol C Tables 4.2.6.8 and 6.1.1.4'
P P 0.1023 0.0942 'International Tables Vol C Tables 4.2.6.8 and 6.1.1.4'
S S 0.1246 0.1234 'International Tables Vol C Tables 4.2.6.8 and 6.1.1.4'

loop_
_geom_angle_atom_site_label_1
_geom_angle_atom_site_label_2
_geom_angle_atom_site_label_3
_geom_angle
P1 Au S1 177.61(2)
C1 S1 Au 103.14(9)
C16 P1 C22 104.74(12)
C16 P1 C10 102.91(12)
C22 P1 C10 107.07(12)
C16 P1 Au 115.26(8)
C22 P1 Au 113.63(9)
C10 P1 Au 112.28(9)
C1 O1 C9 114.9(2)
C1 N1 C2 121.4(2)
N1 C1 O1 120.7(2)
N1 C1 S1 125.9(2)
O1 C1 S1 113.38(18)
C7 C2 C3 120.2(2)
C7 C2 N1 120.3(2)
C3 C2 N1 119.2(2)
C4 C3 C2 118.3(2)
C4 C3 C8 121.4(2)
C2 C3 C8 120.4(2)
C5 C4 C3 121.5(2)
C5 C4 H4 119.3
C3 C4 H4 119.3
C4 C5 C6 119.3(2)
C4 C5 H5 120.3
C6 C5 H5 120.3
C7 C6 C5 120.1(2)
C7 C6 H6 120.0
C5 C6 H6 120.0
C6 C7 C2 120.6(2)
C6 C7 H7 119.7
C2 C7 H7 119.7
C3 C8 H8A 109.5
C3 C8 H8B 109.5
H8A C8 H8B 109.5
C3 C8 H8C 109.5
H8A C8 H8C 109.5
H8B C8 H8C 109.5
O1 C9 H9A 109.5
O1 C9 H9B 109.5
H9A C9 H9B 109.5
O1 C9 H9C 109.5
H9A C9 H9C 109.5
H9B C9 H9C 109.5
C11 C10 C15 119.2(2)
C11 C10 P1 121.3(2)
C15 C10 P1 119.5(2)
C12 C11 C10 120.6(3)
C12 C11 H11 119.7
C10 C11 H11 119.7
C13 C12 C11 119.7(3)
C13 C12 H12 120.2
C11 C12 H12 120.2
C14 C13 C12 120.2(3)
C14 C13 H13 119.9
C12 C13 H13 119.9
C13 C14 C15 120.2(3)
C13 C14 H14 119.9
C15 C14 H14 119.9
C14 C15 C10 120.1(3)
C14 C15 H15 120.0
C10 C15 H15 120.0
C17 C16 C21 119.2(3)
C17 C16 P1 122.4(2)
C21 C16 P1 118.1(2)
C18 C17 C16 120.2(3)
C18 C17 H17 119.9
C16 C17 H17 119.9
C19 C18 C17 120.1(3)
C19 C18 H18 120.0
C17 C18 H18 120.0
C18 C19 C20 120.1(3)
C18 C19 H19 119.9
C20 C19 H19 119.9
C21 C20 C19 120.0(3)
C21 C20 H20 120.0
C19 C20 H20 120.0
C20 C21 C16 120.4(3)
C20 C21 H21 119.8
C16 C21 H21 119.8
C27 C22 C23 119.9(2)
C27 C22 P1 122.34(19)
C23 C22 P1 117.6(2)
C24 C23 C22 120.0(3)
C24 C23 H23 120.0
C22 C23 H23 120.0
C25 C24 C23 119.9(3)
C25 C24 H24 120.0
C23 C24 H24 120.0
C26 C25 C24 120.4(3)
C26 C25 H25 119.8
C24 C25 H25 119.8
C25 C26 C27 120.5(3)
C25 C26 H26 119.8
C27 C26 H26 119.8
C22 C27 C26 119.3(2)
C22 C27 H27 120.4
C26 C27 H27 120.4

loop_
_geom_bond_atom_site_label_1
_geom_bond_atom_site_label_2
_geom_bond_distance
Au P1 2.2529(6)
Au S1 2.3114(6)
S1 C1 1.768(3)
P1 C16 1.812(3)
P1 C22 1.814(3)
P1 C10 1.817(3)
O1 C1 1.359(3)
O1 C9 1.449(3)
N1 C1 1.260(3)
N1 C2 1.419(3)
C2 C7 1.392(4)
C2 C3 1.403(4)
C3 C4 1.402(4)
C3 C8 1.503(4)
C4 C5 1.388(4)
C4 H4 0.9500
C5 C6 1.394(4)
C5 H5 0.9500
C6 C7 1.383(4)
C6 H6 0.9500
C7 H7 0.9500
C8 H8A 0.9800
C8 H8B 0.9800
C8 H8C 0.9800
C9 H9A 0.9800
C9 H9B 0.9800
C9 H9C 0.9800
C10 C11 1.396(4)
C10 C15 1.394(4)
C11 C12 1.389(4)
C11 H11 0.9500
C12 C13 1.387(4)
C12 H12 0.9500
C13 C14 1.384(5)
C13 H13 0.9500
C14 C15 1.391(4)
C14 H14 0.9500
C15 H15 0.9500
C16 C17 1.396(4)
C16 C21 1.399(4)
C17 C18 1.391(4)
C17 H17 0.9500
C18 C19 1.383(4)
C18 H18 0.9500
C19 C20 1.391(4)
C19 H19 0.9500
C20 C21 1.384(4)
C20 H20 0.9500
C21 H21 0.9500
C22 C27 1.396(4)
C22 C23 1.398(4)
C23 C24 1.386(4)
C23 H23 0.9500
C24 C25 1.388(4)
C24 H24 0.9500
C25 C26 1.379(4)
C25 H25 0.9500
C26 C27 1.396(4)
C26 H26 0.9500
C27 H27 0.9500

loop_
_geom_hbond_atom_site_label_D
_geom_hbond_atom_site_label_H
_geom_hbond_atom_site_label_A
_geom_hbond_site_symmetry_A
_geom_hbond_distance_DH
_geom_hbond_distance_HA
_geom_hbond_distance_DA
_geom_hbond_angle_DHA
C8 H8C Cg1 2_575 0.98 2.73 3.481(3) 134
Cg2 -- Cg2 2_666 0 0 3.8033(17) 0

loop_
_geom_torsion_atom_site_label_1
_geom_torsion_atom_site_label_2
_geom_torsion_atom_site_label_3
_geom_torsion_atom_site_label_4
_geom_torsion
C2 N1 C1 O1 177.6(2)
C2 N1 C1 S1 0.8(4)
C9 O1 C1 N1 -6.4(4)
C9 O1 C1 S1 170.9(2)
Au S1 C1 N1 -167.2(2)
Au S1 C1 O1 15.8(2)
C1 N1 C2 C7 88.2(3)
C1 N1 C2 C3 -98.3(3)
C7 C2 C3 C4 -0.4(4)
N1 C2 C3 C4 -173.9(2)
C7 C2 C3 C8 178.3(2)
N1 C2 C3 C8 4.7(4)
C2 C3 C4 C5 -0.3(4)
C8 C3 C4 C5 -178.9(2)
C3 C4 C5 C6 0.3(4)
C4 C5 C6 C7 0.5(4)
C5 C6 C7 C2 -1.2(4)
C3 C2 C7 C6 1.1(4)
N1 C2 C7 C6 174.6(2)
C16 P1 C10 C11 28.4(2)
C22 P1 C10 C11 -81.7(2)
Au P1 C10 C11 152.94(19)
C16 P1 C10 C15 -152.5(2)
C22 P1 C10 C15 97.5(2)
Au P1 C10 C15 -27.9(2)
C15 C10 C11 C12 -0.2(4)
P1 C10 C11 C12 178.9(2)
C10 C11 C12 C13 -1.8(4)
C11 C12 C13 C14 2.3(5)
C12 C13 C14 C15 -0.8(5)
C13 C14 C15 C10 -1.2(4)
C11 C10 C15 C14 1.7(4)
P1 C10 C15 C14 -177.5(2)
C22 P1 C16 C17 2.7(2)
C10 P1 C16 C17 -109.1(2)
Au P1 C16 C17 128.3(2)
C22 P1 C16 C21 176.7(2)
C10 P1 C16 C21 64.9(2)
Au P1 C16 C21 -57.6(2)
C21 C16 C17 C18 -1.2(4)
P1 C16 C17 C18 172.8(2)
C16 C17 C18 C19 -0.9(4)
C17 C18 C19 C20 2.2(4)
C18 C19 C20 C21 -1.4(4)
C19 C20 C21 C16 -0.7(4)
C17 C16 C21 C20 2.0(4)
P1 C16 C21 C20 -172.3(2)
C16 P1 C22 C27 -92.1(2)
C10 P1 C22 C27 16.8(3)
Au P1 C22 C27 141.3(2)
C16 P1 C22 C23 83.8(2)
C10 P1 C22 C23 -167.4(2)
Au P1 C22 C23 -42.8(2)
C27 C22 C23 C24 2.3(4)
P1 C22 C23 C24 -173.7(2)
C22 C23 C24 C25 -1.4(4)
C23 C24 C25 C26 -0.2(4)
C24 C25 C26 C27 1.0(4)
C23 C22 C27 C26 -1.5(4)
P1 C22 C27 C26 174.3(2)
C25 C26 C27 C22 -0.1(4)

_cod_database_fobs_code 2241850
